data_7718043
loop_
_publ_author_name
'Tsui, Tz-Ching'
'Lan, Hao-Yuan'
'Li, Han-Jung'
'Kuo, Ting-Shen'
'Liu, Hsueh-Ju'

_publ_section_title
;
 Flexible bidentate aluminum Lewis acids for host-guest complex formation.
;
_journal_issue 13
_journal_name_full 'Dalton transactions (Cambridge, England : 2003)'
_journal_page_first 5311
_journal_page_last 5318
_journal_paper_doi 10.1039/d4dt03288h
_journal_volume 54
_journal_year 2025
_chemical_formula_moiety 'C40 H60 Al2 Cl4 N2 Si2'
_chemical_formula_sum 'C40 H60 Al2 Cl4 N2 Si2'
_chemical_formula_weight 820.84
_space_group_crystal_system monoclinic
_space_group_IT_number 14
_space_group_name_Hall '-P 2yn'
_space_group_name_H-M_alt 'P 1 21/n 1'
_atom_sites_solution_hydrogens geom
_audit_creation_method SHELXL-2014/7
_audit_update_record
;
2025-02-05 deposited with the CCDC.	2025-02-07 downloaded from the CCDC.
;
_cell_angle_alpha 90
_cell_angle_beta 91.315(4)
_cell_angle_gamma 90
_cell_formula_units_Z 4
_cell_length_a 18.694(3)
_cell_length_b 11.3202(16)
_cell_length_c 21.709(3)
_cell_measurement_reflns_used 9770
_cell_measurement_temperature 200(2)
_cell_measurement_theta_max 24.687
_cell_measurement_theta_min 2.313
_cell_volume 4592.8(12)
_computing_data_collection 'Bruker APEX4'
_computing_data_reduction 'Bruker APEX4'
_computing_molecular_graphics 'ORTEP-3 for Windows V1.08'
_computing_publication_material 'WinGx 2014'
_computing_structure_refinement 'SHELXL-2014/7 (Sheldrick, 2014)'
_computing_structure_solution 'WinGx 2014'
_diffrn_ambient_temperature 200(2)
_diffrn_measured_fraction_theta_full 0.998
_diffrn_measured_fraction_theta_max 0.998
_diffrn_measurement_device_type 'Bruker D8 Venture'
_diffrn_radiation_type MoK\a
_diffrn_radiation_wavelength 0.71073
_diffrn_reflns_av_R_equivalents 0.0520
_diffrn_reflns_av_unetI/netI 0.0385
_diffrn_reflns_Laue_measured_fraction_full 0.998
_diffrn_reflns_Laue_measured_fraction_max 0.998
_diffrn_reflns_limit_h_max 22
_diffrn_reflns_limit_h_min -22
_diffrn_reflns_limit_k_max 13
_diffrn_reflns_limit_k_min -13
_diffrn_reflns_limit_l_max 25
_diffrn_reflns_limit_l_min -25
_diffrn_reflns_number 45645
_diffrn_reflns_point_group_measured_fraction_full 0.998
_diffrn_reflns_point_group_measured_fraction_max 0.998
_diffrn_reflns_theta_full 25.048
_diffrn_reflns_theta_max 25.048
_diffrn_reflns_theta_min 2.179
_exptl_absorpt_coefficient_mu 0.377
_exptl_absorpt_correction_T_max 0.974
_exptl_absorpt_correction_T_min 0.939
_exptl_absorpt_correction_type multi-scan
_exptl_absorpt_process_details SADABS
_exptl_crystal_colour brown
_exptl_crystal_density_diffrn 1.187
_exptl_crystal_description prism
_exptl_crystal_F_000 1744
_exptl_crystal_size_max 0.170
_exptl_crystal_size_mid 0.110
_exptl_crystal_size_min 0.070
_refine_diff_density_max 0.351
_refine_diff_density_min -0.293
_refine_diff_density_rms 0.056
_refine_ls_extinction_method none
_refine_ls_goodness_of_fit_ref 1.058
_refine_ls_hydrogen_treatment constr
_refine_ls_matrix_type full
_refine_ls_number_parameters 467
_refine_ls_number_reflns 8110
_refine_ls_number_restraints 0
_refine_ls_restrained_S_all 1.058
_refine_ls_R_factor_all 0.0741
_refine_ls_R_factor_gt 0.0461
_refine_ls_shift/su_max 0.001
_refine_ls_shift/su_mean 0.000
_refine_ls_structure_factor_coef Fsqd
_refine_ls_weighting_details 'w=1/[\s^2^(Fo^2^)+(0.0531P)^2^+3.8624P] where P=(Fo^2^+2Fc^2^)/3'
_refine_ls_weighting_scheme calc
_refine_ls_wR_factor_gt 0.1097
_refine_ls_wR_factor_ref 0.1285
_reflns_Friedel_coverage 0.000
_reflns_number_gt 5933
_reflns_number_total 8110
_reflns_threshold_expression 'I > 2\s(I)'
_cod_data_source_file d4dt03288h2.cif
_cod_data_source_block shelx_CCDC7
_cod_depositor_comments 'Adding full bibliography for 7718036--7718044.cif.'
_cod_original_cell_volume 4592.8(11)
_cod_original_sg_symbol_H-M 'P 21/n'
_cod_database_code 7718043
_shelx_shelxl_version_number 2014/7
_shelx_space_group_comment
;
The symmetry employed for this shelxl refinement is uniquely defined
by the following loop, which should always be used as a source of
symmetry information in preference to the above space-group names.
They are only intended as comments.
;
_shelx_estimated_absorpt_t_min 0.939
_shelx_estimated_absorpt_t_max 0.974

loop_
_space_group_symop_operation_xyz
'x, y, z'
'-x+1/2, y+1/2, -z+1/2'
'-x, -y, -z'
'x-1/2, -y-1/2, z-1/2'

loop_
_atom_site_label
_atom_site_type_symbol
_atom_site_fract_x
_atom_site_fract_y
_atom_site_fract_z
_atom_site_U_iso_or_equiv
_atom_site_adp_type
_atom_site_occupancy
_atom_site_site_symmetry_order
_atom_site_calc_flag
_atom_site_refinement_flags_posn
_atom_site_refinement_flags_adp
_atom_site_refinement_flags_occupancy
_atom_site_disorder_assembly
_atom_site_disorder_group
C1 C 0.41265(14) 0.0377(2) 0.56711(13) 0.0335(6) Uani 1 1 d . . . . .
H1 H 0.4322 -0.0354 0.5809 0.040 Uiso 1 1 calc R U . . .
C2 C 0.34107(15) 0.0430(3) 0.54908(14) 0.0371(7) Uani 1 1 d . . . . .
H2 H 0.3128 -0.0267 0.5504 0.045 Uiso 1 1 calc R U . . .
C3 C 0.35434(14) 0.2381(3) 0.52499(12) 0.0331(6) Uani 1 1 d . . . . .
H3 H 0.3353 0.3100 0.5091 0.040 Uiso 1 1 calc R U . . .
C4 C 0.42555(14) 0.2326(2) 0.54247(12) 0.0313(6) Uani 1 1 d . . . . .
H4 H 0.4547 0.3006 0.5382 0.038 Uiso 1 1 calc R U . . .
C5 C 0.16565(13) 0.2271(2) 0.59124(12) 0.0281(6) Uani 1 1 d . . . . .
C6 C 0.09521(14) 0.2826(2) 0.57218(13) 0.0313(6) Uani 1 1 d . . . . .
C7 C 0.02297(14) 0.2242(3) 0.55688(14) 0.0372(7) Uani 1 1 d . . . . .
C8 C 0.01738(18) 0.0989(3) 0.58075(18) 0.0592(10) Uani 1 1 d . . . . .
H8A H 0.0566 0.0514 0.5647 0.089 Uiso 1 1 calc R U . . .
H8B H -0.0285 0.0647 0.5672 0.089 Uiso 1 1 calc R U . . .
H8C H 0.0204 0.0994 0.6259 0.089 Uiso 1 1 calc R U . . .
C9 C 0.01210(19) 0.2219(4) 0.48651(16) 0.0627(10) Uani 1 1 d . . . . .
H9A H 0.0144 0.3027 0.4704 0.094 Uiso 1 1 calc R U . . .
H9B H -0.0347 0.1876 0.4761 0.094 Uiso 1 1 calc R U . . .
H9C H 0.0498 0.1741 0.4682 0.094 Uiso 1 1 calc R U . . .
C10 C -0.03700(17) 0.2956(3) 0.5841(2) 0.0672(11) Uani 1 1 d . . . . .
H10A H -0.0353 0.3766 0.5684 0.101 Uiso 1 1 calc R U . . .
H10B H -0.0314 0.2966 0.6291 0.101 Uiso 1 1 calc R U . . .
H10C H -0.0831 0.2597 0.5725 0.101 Uiso 1 1 calc R U . . .
C11 C 0.10664(14) 0.4008(3) 0.56547(13) 0.0360(7) Uani 1 1 d . . . . .
H11 H 0.0707 0.4556 0.5530 0.043 Uiso 1 1 calc R U . . .
C12 C 0.17913(14) 0.4324(2) 0.57950(13) 0.0315(6) Uani 1 1 d . . . . .
C13 C 0.20982(15) 0.5563(2) 0.57584(15) 0.0401(7) Uani 1 1 d . . . . .
C14 C 0.2111(2) 0.5941(4) 0.50810(18) 0.0743(12) Uani 1 1 d . . . . .
H14A H 0.2408 0.5390 0.4851 0.111 Uiso 1 1 calc R U . . .
H14B H 0.2311 0.6739 0.5052 0.111 Uiso 1 1 calc R U . . .
H14C H 0.1622 0.5937 0.4907 0.111 Uiso 1 1 calc R U . . .
C15 C 0.1626(2) 0.6415(3) 0.6105(2) 0.0789(13) Uani 1 1 d . . . . .
H15A H 0.1824 0.7215 0.6078 0.118 Uiso 1 1 calc R U . . .
H15B H 0.1609 0.6177 0.6539 0.118 Uiso 1 1 calc R U . . .
H15C H 0.1142 0.6404 0.5923 0.118 Uiso 1 1 calc R U . . .
C16 C 0.2852(2) 0.5609(3) 0.6020(2) 0.0791(14) Uani 1 1 d . . . . .
H16A H 0.3158 0.5080 0.5784 0.119 Uiso 1 1 calc R U . . .
H16B H 0.2855 0.5359 0.6452 0.119 Uiso 1 1 calc R U . . .
H16C H 0.3035 0.6419 0.5993 0.119 Uiso 1 1 calc R U . . .
C17 C 0.21412(14) 0.3310(2) 0.59557(12) 0.0278(6) Uani 1 1 d . . . . .
H17 H 0.2631 0.3272 0.6079 0.033 Uiso 1 1 calc R U . . .
C18 C 0.12828(17) 0.2322(3) 0.72578(15) 0.0546(9) Uani 1 1 d . . . . .
H18A H 0.1421 0.3154 0.7222 0.082 Uiso 1 1 calc R U . . .
H18B H 0.1415 0.2031 0.7670 0.082 Uiso 1 1 calc R U . . .
H18C H 0.0765 0.2246 0.7191 0.082 Uiso 1 1 calc R U . . .
C19 C 0.14618(19) -0.0136(3) 0.6683(2) 0.0669(12) Uani 1 1 d . . . . .
H19A H 0.1613 -0.0533 0.6307 0.100 Uiso 1 1 calc R U . . .
H19B H 0.0939 -0.0172 0.6708 0.100 Uiso 1 1 calc R U . . .
H19C H 0.1679 -0.0531 0.7043 0.100 Uiso 1 1 calc R U . . .
C20 C 0.27382(14) 0.1387(2) 0.69132(12) 0.0311(6) Uani 1 1 d . . . . .
C21 C 0.30930(14) 0.2405(2) 0.71301(12) 0.0321(6) Uani 1 1 d . . . . .
H21 H 0.2831 0.3120 0.7165 0.038 Uiso 1 1 calc R U . . .
C22 C 0.38090(14) 0.2398(2) 0.72929(13) 0.0329(6) Uani 1 1 d . . . . .
H22 H 0.4026 0.3109 0.7435 0.039 Uiso 1 1 calc R U . . .
C23 C 0.42298(14) 0.1373(2) 0.72560(12) 0.0317(6) Uani 1 1 d . . . . .
C24 C 0.38695(15) 0.0349(3) 0.70780(14) 0.0369(7) Uani 1 1 d . . . . .
H24 H 0.4125 -0.0376 0.7070 0.044 Uiso 1 1 calc R U . . .
C25 C 0.31474(14) 0.0353(2) 0.69114(13) 0.0358(7) Uani 1 1 d . . . . .
H25 H 0.2925 -0.0369 0.6793 0.043 Uiso 1 1 calc R U . . .
C26 C 0.54877(17) -0.0106(3) 0.76712(17) 0.0576(10) Uani 1 1 d . . . . .
H26A H 0.5492 -0.0599 0.7300 0.086 Uiso 1 1 calc R U . . .
H26B H 0.5144 -0.0429 0.7961 0.086 Uiso 1 1 calc R U . . .
H26C H 0.5966 -0.0098 0.7865 0.086 Uiso 1 1 calc R U . . .
C27 C 0.53470(17) 0.2465(4) 0.81181(15) 0.0558(10) Uani 1 1 d . . . . .
H27A H 0.5388 0.3276 0.7964 0.084 Uiso 1 1 calc R U . . .
H27B H 0.5784 0.2255 0.8351 0.084 Uiso 1 1 calc R U . . .
H27C H 0.4935 0.2409 0.8388 0.084 Uiso 1 1 calc R U . . .
C28 C 0.56845(13) 0.2094(2) 0.67646(12) 0.0288(6) Uani 1 1 d . . . . .
C29 C 0.52671(14) 0.3181(2) 0.66030(12) 0.0287(6) Uani 1 1 d . . . . .
H29 H 0.4765 0.3198 0.6527 0.034 Uiso 1 1 calc R U . . .
C30 C 0.57018(14) 0.4143(2) 0.65791(13) 0.0335(6) Uani 1 1 d . . . . .
C31 C 0.54949(16) 0.5413(3) 0.64563(16) 0.0435(8) Uani 1 1 d . . . . .
C32 C 0.4714(2) 0.5513(3) 0.6254(2) 0.0757(13) Uani 1 1 d . . . . .
H32A H 0.4636 0.5078 0.5868 0.114 Uiso 1 1 calc R U . . .
H32B H 0.4591 0.6346 0.6191 0.114 Uiso 1 1 calc R U . . .
H32C H 0.4412 0.5178 0.6573 0.114 Uiso 1 1 calc R U . . .
C33 C 0.5599(2) 0.6120(3) 0.7050(2) 0.0694(11) Uani 1 1 d . . . . .
H33A H 0.6102 0.6078 0.7187 0.104 Uiso 1 1 calc R U . . .
H33B H 0.5296 0.5789 0.7370 0.104 Uiso 1 1 calc R U . . .
H33C H 0.5467 0.6946 0.6976 0.104 Uiso 1 1 calc R U . . .
C34 C 0.5978(2) 0.5926(3) 0.5969(2) 0.0828(13) Uani 1 1 d . . . . .
H34A H 0.5931 0.5457 0.5591 0.124 Uiso 1 1 calc R U . . .
H34B H 0.6476 0.5906 0.6120 0.124 Uiso 1 1 calc R U . . .
H34C H 0.5838 0.6744 0.5883 0.124 Uiso 1 1 calc R U . . .
C35 C 0.64152(15) 0.3742(3) 0.67186(14) 0.0384(7) Uani 1 1 d . . . . .
H35 H 0.6824 0.4240 0.6729 0.046 Uiso 1 1 calc R U . . .
C36 C 0.64351(14) 0.2561(3) 0.68337(13) 0.0329(6) Uani 1 1 d . . . . .
C37 C 0.71210(14) 0.1890(3) 0.70052(14) 0.0408(7) Uani 1 1 d . . . . .
C38 C 0.72110(18) 0.1854(4) 0.77069(16) 0.0677(11) Uani 1 1 d . . . . .
H38A H 0.7654 0.1437 0.7819 0.102 Uiso 1 1 calc R U . . .
H38B H 0.6803 0.1441 0.7883 0.102 Uiso 1 1 calc R U . . .
H38C H 0.7233 0.2663 0.7868 0.102 Uiso 1 1 calc R U . . .
C39 C 0.77695(17) 0.2512(4) 0.6742(2) 0.0731(12) Uani 1 1 d . . . . .
H39A H 0.7701 0.2605 0.6295 0.110 Uiso 1 1 calc R U . . .
H39B H 0.8200 0.2040 0.6827 0.110 Uiso 1 1 calc R U . . .
H39C H 0.7825 0.3291 0.6933 0.110 Uiso 1 1 calc R U . . .
C40 C 0.71169(19) 0.0633(3) 0.6756(2) 0.0664(11) Uani 1 1 d . . . . .
H40A H 0.7115 0.0653 0.6305 0.100 Uiso 1 1 calc R U . . .
H40B H 0.6688 0.0221 0.6894 0.100 Uiso 1 1 calc R U . . .
H40C H 0.7545 0.0215 0.6909 0.100 Uiso 1 1 calc R U . . .
Al1 Al 0.55795(4) 0.12952(7) 0.59630(4) 0.0306(2) Uani 1 1 d . . . . .
Al2 Al 0.20452(4) 0.15891(8) 0.51485(4) 0.0385(2) Uani 1 1 d . . . . .
Cl1 Cl 0.57186(4) -0.05891(6) 0.59120(4) 0.0446(2) Uani 1 1 d . . . . .
Cl2 Cl 0.60625(4) 0.21616(7) 0.52071(3) 0.04157(19) Uani 1 1 d . . . . .
Cl3 Cl 0.18068(5) -0.02103(9) 0.49396(5) 0.0706(3) Uani 1 1 d . . . . .
Cl4 Cl 0.20382(5) 0.26682(10) 0.43550(4) 0.0641(3) Uani 1 1 d . . . . .
N1 N 0.45464(11) 0.13246(19) 0.56553(10) 0.0290(5) Uani 1 1 d . . . . .
N2 N 0.31132(12) 0.1434(2) 0.53008(10) 0.0334(5) Uani 1 1 d . . . . .
Si1 Si 0.17539(4) 0.14368(7) 0.66686(4) 0.0339(2) Uani 1 1 d . . . . .
Si2 Si 0.52222(4) 0.14329(7) 0.74564(4) 0.0352(2) Uani 1 1 d . . . . .

loop_
_atom_site_aniso_label
_atom_site_aniso_U_11
_atom_site_aniso_U_22
_atom_site_aniso_U_33
_atom_site_aniso_U_23
_atom_site_aniso_U_13
_atom_site_aniso_U_12
C1 0.0346(15) 0.0311(15) 0.0351(16) -0.0052(12) 0.0043(12) -0.0028(12)
C2 0.0354(15) 0.0332(16) 0.0429(18) -0.0121(13) 0.0055(13) -0.0053(13)
C3 0.0336(15) 0.0374(16) 0.0283(15) -0.0009(12) 0.0019(12) 0.0004(12)
C4 0.0334(15) 0.0312(15) 0.0292(15) -0.0024(12) -0.0016(12) -0.0021(12)
C5 0.0218(13) 0.0295(14) 0.0329(15) -0.0019(12) -0.0015(11) 0.0022(11)
C6 0.0271(14) 0.0355(16) 0.0313(15) -0.0040(12) -0.0033(11) 0.0013(12)
C7 0.0248(14) 0.0409(17) 0.0455(18) -0.0046(14) -0.0067(12) -0.0025(12)
C8 0.0399(18) 0.055(2) 0.082(3) 0.005(2) -0.0125(18) -0.0127(16)
C9 0.050(2) 0.084(3) 0.053(2) -0.004(2) -0.0121(17) -0.0152(19)
C10 0.0311(17) 0.072(3) 0.099(3) -0.027(2) 0.0039(18) -0.0005(17)
C11 0.0280(14) 0.0347(16) 0.0451(18) 0.0032(13) -0.0075(13) 0.0070(12)
C12 0.0328(14) 0.0272(14) 0.0342(16) 0.0007(12) -0.0041(12) 0.0010(12)
C13 0.0386(16) 0.0266(15) 0.055(2) 0.0056(14) -0.0050(14) -0.0001(12)
C14 0.090(3) 0.060(2) 0.072(3) 0.026(2) -0.003(2) -0.020(2)
C15 0.089(3) 0.0306(19) 0.119(4) -0.014(2) 0.025(3) -0.0034(19)
C16 0.060(2) 0.038(2) 0.137(4) 0.016(2) -0.038(3) -0.0185(18)
C17 0.0263(13) 0.0268(14) 0.0302(15) 0.0002(11) -0.0014(11) 0.0000(11)
C18 0.0355(17) 0.086(3) 0.043(2) 0.0008(18) 0.0066(14) 0.0047(17)
C19 0.049(2) 0.049(2) 0.102(3) 0.035(2) -0.020(2) -0.0152(17)
C20 0.0318(14) 0.0341(15) 0.0276(15) 0.0070(12) 0.0009(11) -0.0016(12)
C21 0.0320(15) 0.0356(16) 0.0284(15) -0.0003(12) -0.0014(12) 0.0043(12)
C22 0.0318(15) 0.0363(16) 0.0305(15) -0.0039(12) 0.0001(12) -0.0004(12)
C23 0.0316(14) 0.0383(16) 0.0251(14) 0.0076(12) 0.0015(11) 0.0007(12)
C24 0.0367(16) 0.0325(16) 0.0416(18) 0.0089(13) 0.0021(13) 0.0068(13)
C25 0.0357(15) 0.0296(15) 0.0419(18) 0.0055(13) -0.0033(13) -0.0029(12)
C26 0.0420(18) 0.066(2) 0.065(2) 0.0374(19) -0.0002(16) 0.0072(16)
C27 0.0400(18) 0.093(3) 0.0345(18) -0.0081(18) -0.0048(14) 0.0035(18)
C28 0.0241(13) 0.0311(15) 0.0311(15) -0.0012(12) -0.0020(11) 0.0011(11)
C29 0.0278(14) 0.0327(15) 0.0254(14) -0.0016(12) -0.0027(11) 0.0031(11)
C30 0.0333(15) 0.0309(15) 0.0359(16) -0.0010(13) -0.0054(12) -0.0029(12)
C31 0.0404(17) 0.0307(16) 0.059(2) 0.0036(15) -0.0028(15) -0.0036(13)
C32 0.063(2) 0.038(2) 0.125(4) 0.010(2) -0.029(2) 0.0023(17)
C33 0.067(2) 0.050(2) 0.092(3) -0.021(2) 0.002(2) 0.0032(18)
C34 0.106(3) 0.047(2) 0.097(3) 0.026(2) 0.030(3) 0.007(2)
C35 0.0282(15) 0.0399(17) 0.0470(18) -0.0021(14) -0.0037(13) -0.0066(12)
C36 0.0265(14) 0.0426(17) 0.0295(15) -0.0013(13) -0.0043(12) 0.0008(12)
C37 0.0264(15) 0.0518(19) 0.0439(18) 0.0031(15) -0.0047(13) 0.0077(13)
C38 0.0427(19) 0.109(3) 0.051(2) 0.008(2) -0.0148(17) 0.018(2)
C39 0.0295(17) 0.092(3) 0.098(3) 0.022(3) 0.0058(19) 0.0037(18)
C40 0.046(2) 0.064(2) 0.089(3) -0.004(2) -0.0109(19) 0.0233(18)
Al1 0.0292(4) 0.0320(5) 0.0305(5) -0.0020(4) -0.0005(3) 0.0016(3)
Al2 0.0272(4) 0.0502(5) 0.0379(5) -0.0125(4) -0.0019(4) -0.0017(4)
Cl1 0.0495(4) 0.0341(4) 0.0501(5) -0.0043(3) 0.0001(4) 0.0084(3)
Cl2 0.0416(4) 0.0465(4) 0.0369(4) -0.0003(3) 0.0077(3) -0.0054(3)
Cl3 0.0421(5) 0.0664(6) 0.1034(8) -0.0489(6) 0.0014(5) -0.0094(4)
Cl4 0.0465(5) 0.1130(8) 0.0326(4) 0.0059(5) -0.0051(4) 0.0006(5)
N1 0.0309(12) 0.0298(12) 0.0265(12) -0.0051(10) 0.0012(9) -0.0008(10)
N2 0.0313(12) 0.0379(14) 0.0310(13) -0.0093(11) 0.0026(10) -0.0008(11)
Si1 0.0284(4) 0.0347(4) 0.0385(5) 0.0071(4) -0.0019(3) -0.0032(3)
Si2 0.0289(4) 0.0465(5) 0.0299(4) 0.0067(4) -0.0017(3) 0.0040(3)

loop_
_atom_type_symbol
_atom_type_description
_atom_type_scat_dispersion_real
_atom_type_scat_dispersion_imag
_atom_type_scat_source
C C 0.0033 0.0016 'International Tables Vol C Tables 4.2.6.8 and 6.1.1.4'
H H 0.0000 0.0000 'International Tables Vol C Tables 4.2.6.8 and 6.1.1.4'
Al Al 0.0645 0.0514 'International Tables Vol C Tables 4.2.6.8 and 6.1.1.4'
Cl Cl 0.1484 0.1585 'International Tables Vol C Tables 4.2.6.8 and 6.1.1.4'
N N 0.0061 0.0033 'International Tables Vol C Tables 4.2.6.8 and 6.1.1.4'
Si Si 0.0817 0.0704 'International Tables Vol C Tables 4.2.6.8 and 6.1.1.4'

loop_
_geom_angle_atom_site_label_1
_geom_angle_atom_site_label_2
_geom_angle_atom_site_label_3
_geom_angle
_geom_angle_site_symmetry_1
_geom_angle_site_symmetry_3
_geom_angle_publ_flag
N1 C1 C2 121.6(3) . . ?
N1 C1 H1 119.2 . . ?
C2 C1 H1 119.2 . . ?
N2 C2 C1 121.3(3) . . ?
N2 C2 H2 119.4 . . ?
C1 C2 H2 119.4 . . ?
N2 C3 C4 121.1(3) . . ?
N2 C3 H3 119.5 . . ?
C4 C3 H3 119.5 . . ?
N1 C4 C3 121.3(3) . . ?
N1 C4 H4 119.3 . . ?
C3 C4 H4 119.3 . . ?
C17 C5 C6 102.4(2) . . ?
C17 C5 Si1 107.01(17) . . ?
C6 C5 Si1 120.66(19) . . ?
C17 C5 Al2 97.27(17) . . ?
C6 C5 Al2 105.49(18) . . ?
Si1 C5 Al2 119.98(14) . . ?
C11 C6 C5 107.4(2) . . ?
C11 C6 C7 122.7(2) . . ?
C5 C6 C7 129.7(2) . . ?
C10 C7 C8 108.0(3) . . ?
C10 C7 C6 110.0(2) . . ?
C8 C7 C6 113.4(2) . . ?
C10 C7 C9 108.4(3) . . ?
C8 C7 C9 108.4(3) . . ?
C6 C7 C9 108.6(3) . . ?
C7 C8 H8A 109.5 . . ?
C7 C8 H8B 109.5 . . ?
H8A C8 H8B 109.5 . . ?
C7 C8 H8C 109.5 . . ?
H8A C8 H8C 109.5 . . ?
H8B C8 H8C 109.5 . . ?
C7 C9 H9A 109.5 . . ?
C7 C9 H9B 109.5 . . ?
H9A C9 H9B 109.5 . . ?
C7 C9 H9C 109.5 . . ?
H9A C9 H9C 109.5 . . ?
H9B C9 H9C 109.5 . . ?
C7 C10 H10A 109.5 . . ?
C7 C10 H10B 109.5 . . ?
H10A C10 H10B 109.5 . . ?
C7 C10 H10C 109.5 . . ?
H10A C10 H10C 109.5 . . ?
H10B C10 H10C 109.5 . . ?
C6 C11 C12 112.0(2) . . ?
C6 C11 H11 124.0 . . ?
C12 C11 H11 124.0 . . ?
C17 C12 C11 106.9(2) . . ?
C17 C12 C13 127.7(2) . . ?
C11 C12 C13 125.4(2) . . ?
C16 C13 C12 111.3(2) . . ?
C16 C13 C15 109.9(3) . . ?
C12 C13 C15 109.7(3) . . ?
C16 C13 C14 108.4(3) . . ?
C12 C13 C14 108.8(3) . . ?
C15 C13 C14 108.7(3) . . ?
C13 C14 H14A 109.5 . . ?
C13 C14 H14B 109.5 . . ?
H14A C14 H14B 109.5 . . ?
C13 C14 H14C 109.5 . . ?
H14A C14 H14C 109.5 . . ?
H14B C14 H14C 109.5 . . ?
C13 C15 H15A 109.5 . . ?
C13 C15 H15B 109.5 . . ?
H15A C15 H15B 109.5 . . ?
C13 C15 H15C 109.5 . . ?
H15A C15 H15C 109.5 . . ?
H15B C15 H15C 109.5 . . ?
C13 C16 H16A 109.5 . . ?
C13 C16 H16B 109.5 . . ?
H16A C16 H16B 109.5 . . ?
C13 C16 H16C 109.5 . . ?
H16A C16 H16C 109.5 . . ?
H16B C16 H16C 109.5 . . ?
C12 C17 C5 111.2(2) . . ?
C12 C17 H17 124.4 . . ?
C5 C17 H17 124.4 . . ?
Si1 C18 H18A 109.5 . . ?
Si1 C18 H18B 109.5 . . ?
H18A C18 H18B 109.5 . . ?
Si1 C18 H18C 109.5 . . ?
H18A C18 H18C 109.5 . . ?
H18B C18 H18C 109.5 . . ?
Si1 C19 H19A 109.5 . . ?
Si1 C19 H19B 109.5 . . ?
H19A C19 H19B 109.5 . . ?
Si1 C19 H19C 109.5 . . ?
H19A C19 H19C 109.5 . . ?
H19B C19 H19C 109.5 . . ?
C25 C20 C21 115.7(2) . . ?
C25 C20 Si1 123.3(2) . . ?
C21 C20 Si1 121.0(2) . . ?
C22 C21 C20 121.9(3) . . ?
C22 C21 H21 119.0 . . ?
C20 C21 H21 119.0 . . ?
C21 C22 C23 122.2(3) . . ?
C21 C22 H22 118.9 . . ?
C23 C22 H22 118.9 . . ?
C24 C23 C22 115.8(2) . . ?
C24 C23 Si2 123.9(2) . . ?
C22 C23 Si2 120.2(2) . . ?
C25 C24 C23 122.1(3) . . ?
C25 C24 H24 119.0 . . ?
C23 C24 H24 119.0 . . ?
C24 C25 C20 122.0(3) . . ?
C24 C25 H25 119.0 . . ?
C20 C25 H25 119.0 . . ?
Si2 C26 H26A 109.5 . . ?
Si2 C26 H26B 109.5 . . ?
H26A C26 H26B 109.5 . . ?
Si2 C26 H26C 109.5 . . ?
H26A C26 H26C 109.5 . . ?
H26B C26 H26C 109.5 . . ?
Si2 C27 H27A 109.5 . . ?
Si2 C27 H27B 109.5 . . ?
H27A C27 H27B 109.5 . . ?
Si2 C27 H27C 109.5 . . ?
H27A C27 H27C 109.5 . . ?
H27B C27 H27C 109.5 . . ?
C29 C28 C36 102.4(2) . . ?
C29 C28 Si2 105.36(18) . . ?
C36 C28 Si2 119.93(19) . . ?
C29 C28 Al1 97.46(17) . . ?
C36 C28 Al1 108.89(18) . . ?
Si2 C28 Al1 118.66(14) . . ?
C30 C29 C28 111.0(2) . . ?
C30 C29 H29 124.5 . . ?
C28 C29 H29 124.5 . . ?
C29 C30 C35 107.0(2) . . ?
C29 C30 C31 128.1(2) . . ?
C35 C30 C31 124.8(2) . . ?
C30 C31 C32 111.2(2) . . ?
C30 C31 C34 109.4(3) . . ?
C32 C31 C34 110.7(3) . . ?
C30 C31 C33 108.8(3) . . ?
C32 C31 C33 108.0(3) . . ?
C34 C31 C33 108.7(3) . . ?
C31 C32 H32A 109.5 . . ?
C31 C32 H32B 109.5 . . ?
H32A C32 H32B 109.5 . . ?
C31 C32 H32C 109.5 . . ?
H32A C32 H32C 109.5 . . ?
H32B C32 H32C 109.5 . . ?
C31 C33 H33A 109.5 . . ?
C31 C33 H33B 109.5 . . ?
H33A C33 H33B 109.5 . . ?
C31 C33 H33C 109.5 . . ?
H33A C33 H33C 109.5 . . ?
H33B C33 H33C 109.5 . . ?
C31 C34 H34A 109.5 . . ?
C31 C34 H34B 109.5 . . ?
H34A C34 H34B 109.5 . . ?
C31 C34 H34C 109.5 . . ?
H34A C34 H34C 109.5 . . ?
H34B C34 H34C 109.5 . . ?
C36 C35 C30 111.8(2) . . ?
C36 C35 H35 124.1 . . ?
C30 C35 H35 124.1 . . ?
C35 C36 C28 107.8(2) . . ?
C35 C36 C37 123.5(3) . . ?
C28 C36 C37 128.7(3) . . ?
C40 C37 C39 107.2(3) . . ?
C40 C37 C36 112.4(2) . . ?
C39 C37 C36 110.4(3) . . ?
C40 C37 C38 109.2(3) . . ?
C39 C37 C38 108.4(3) . . ?
C36 C37 C38 109.1(3) . . ?
C37 C38 H38A 109.5 . . ?
C37 C38 H38B 109.5 . . ?
H38A C38 H38B 109.5 . . ?
C37 C38 H38C 109.5 . . ?
H38A C38 H38C 109.5 . . ?
H38B C38 H38C 109.5 . . ?
C37 C39 H39A 109.5 . . ?
C37 C39 H39B 109.5 . . ?
H39A C39 H39B 109.5 . . ?
C37 C39 H39C 109.5 . . ?
H39A C39 H39C 109.5 . . ?
H39B C39 H39C 109.5 . . ?
C37 C40 H40A 109.5 . . ?
C37 C40 H40B 109.5 . . ?
H40A C40 H40B 109.5 . . ?
C37 C40 H40C 109.5 . . ?
H40A C40 H40C 109.5 . . ?
H40B C40 H40C 109.5 . . ?
C28 Al1 N1 111.02(10) . . ?
C28 Al1 Cl2 115.75(9) . . ?
N1 Al1 Cl2 98.97(7) . . ?
C28 Al1 Cl1 119.44(9) . . ?
N1 Al1 Cl1 96.57(7) . . ?
Cl2 Al1 Cl1 111.27(5) . . ?
C5 Al2 N2 106.04(10) . . ?
C5 Al2 Cl4 117.49(9) . . ?
N2 Al2 Cl4 99.85(8) . . ?
C5 Al2 Cl3 118.13(9) . . ?
N2 Al2 Cl3 98.77(8) . . ?
Cl4 Al2 Cl3 112.45(6) . . ?
C1 N1 C4 117.0(2) . . ?
C1 N1 Al1 122.41(19) . . ?
C4 N1 Al1 120.58(18) . . ?
C2 N2 C3 117.4(2) . . ?
C2 N2 Al2 121.99(19) . . ?
C3 N2 Al2 120.42(19) . . ?
C18 Si1 C19 111.04(19) . . ?
C18 Si1 C5 106.78(14) . . ?
C19 Si1 C5 117.90(15) . . ?
C18 Si1 C20 107.08(14) . . ?
C19 Si1 C20 104.40(14) . . ?
C5 Si1 C20 109.18(11) . . ?
C27 Si2 C26 111.41(17) . . ?
C27 Si2 C23 107.70(14) . . ?
C26 Si2 C23 106.07(14) . . ?
C27 Si2 C28 108.11(15) . . ?
C26 Si2 C28 116.15(14) . . ?
C23 Si2 C28 107.01(11) . . ?

loop_
_geom_bond_atom_site_label_1
_geom_bond_atom_site_label_2
_geom_bond_distance
_geom_bond_site_symmetry_2
_geom_bond_publ_flag
C1 N1 1.330(3) . ?
C1 C2 1.387(4) . ?
C1 H1 0.9500 . ?
C2 N2 1.327(4) . ?
C2 H2 0.9500 . ?
C3 N2 1.346(3) . ?
C3 C4 1.377(4) . ?
C3 H3 0.9500 . ?
C4 N1 1.348(3) . ?
C4 H4 0.9500 . ?
C5 C17 1.486(4) . ?
C5 C6 1.508(3) . ?
C5 Si1 1.899(3) . ?
C5 Al2 1.982(3) . ?
C6 C11 1.363(4) . ?
C6 C7 1.533(4) . ?
C7 C10 1.514(4) . ?
C7 C8 1.514(4) . ?
C7 C9 1.537(4) . ?
C8 H8A 0.9800 . ?
C8 H8B 0.9800 . ?
C8 H8C 0.9800 . ?
C9 H9A 0.9800 . ?
C9 H9B 0.9800 . ?
C9 H9C 0.9800 . ?
C10 H10A 0.9800 . ?
C10 H10B 0.9800 . ?
C10 H10C 0.9800 . ?
C11 C12 1.428(4) . ?
C11 H11 0.9500 . ?
C12 C17 1.363(4) . ?
C12 C13 1.518(4) . ?
C13 C16 1.508(4) . ?
C13 C15 1.519(5) . ?
C13 C14 1.532(5) . ?
C14 H14A 0.9800 . ?
C14 H14B 0.9800 . ?
C14 H14C 0.9800 . ?
C15 H15A 0.9800 . ?
C15 H15B 0.9800 . ?
C15 H15C 0.9800 . ?
C16 H16A 0.9800 . ?
C16 H16B 0.9800 . ?
C16 H16C 0.9800 . ?
C17 H17 0.9500 . ?
C18 Si1 1.862(3) . ?
C18 H18A 0.9800 . ?
C18 H18B 0.9800 . ?
C18 H18C 0.9800 . ?
C19 Si1 1.863(3) . ?
C19 H19A 0.9800 . ?
C19 H19B 0.9800 . ?
C19 H19C 0.9800 . ?
C20 C25 1.398(4) . ?
C20 C21 1.406(4) . ?
C20 Si1 1.904(3) . ?
C21 C22 1.376(4) . ?
C21 H21 0.9500 . ?
C22 C23 1.405(4) . ?
C22 H22 0.9500 . ?
C23 C24 1.391(4) . ?
C23 Si2 1.897(3) . ?
C24 C25 1.390(4) . ?
C24 H24 0.9500 . ?
C25 H25 0.9500 . ?
C26 Si2 1.867(3) . ?
C26 H26A 0.9800 . ?
C26 H26B 0.9800 . ?
C26 H26C 0.9800 . ?
C27 Si2 1.863(3) . ?
C27 H27A 0.9800 . ?
C27 H27B 0.9800 . ?
C27 H27C 0.9800 . ?
C28 C29 1.495(4) . ?
C28 C36 1.504(4) . ?
C28 Si2 1.903(3) . ?
C28 Al1 1.967(3) . ?
C29 C30 1.360(4) . ?
C29 H29 0.9500 . ?
C30 C35 1.435(4) . ?
C30 C31 1.511(4) . ?
C31 C32 1.519(4) . ?
C31 C34 1.521(5) . ?
C31 C33 1.526(5) . ?
C32 H32A 0.9800 . ?
C32 H32B 0.9800 . ?
C32 H32C 0.9800 . ?
C33 H33A 0.9800 . ?
C33 H33B 0.9800 . ?
C33 H33C 0.9800 . ?
C34 H34A 0.9800 . ?
C34 H34B 0.9800 . ?
C34 H34C 0.9800 . ?
C35 C36 1.361(4) . ?
C35 H35 0.9500 . ?
C36 C37 1.529(4) . ?
C37 C40 1.522(5) . ?
C37 C39 1.525(5) . ?
C37 C38 1.529(4) . ?
C38 H38A 0.9800 . ?
C38 H38B 0.9800 . ?
C38 H38C 0.9800 . ?
C39 H39A 0.9800 . ?
C39 H39B 0.9800 . ?
C39 H39C 0.9800 . ?
C40 H40A 0.9800 . ?
C40 H40B 0.9800 . ?
C40 H40C 0.9800 . ?
Al1 N1 2.029(2) . ?
Al1 Cl2 2.1304(11) . ?
Al1 Cl1 2.1520(11) . ?
Al2 N2 2.024(2) . ?
Al2 Cl4 2.1116(13) . ?
Al2 Cl3 2.1317(13) . ?
